data_2014706
loop_
_publ_author_name
'Wu, L.'
'X.-L. Chen'
'Li, X.-Z.'
'Dai, L.'
'Xu, Y.-P.'
'Zhao, M.'

_publ_section_title
;
 Synthesis and <i>ab initio</i> X-ray powder diffraction structure of
 the new alkali and alkali earth metal borate NaCa(BO~3~)
;
_journal_issue 3
_journal_name_full 'Acta Crystallographica Section C'
_journal_page_first i32
_journal_page_last i34
_journal_paper_doi 10.1107/S010827010401964X
_journal_volume 61
_journal_year 2005
_chemical_formula_iupac 'Na Ca (B O3)'
_chemical_formula_moiety 'B4 Ca4 Na4 O12'
_chemical_formula_structural 'Ca Na (B O3)'
_chemical_formula_sum 'B4 Ca4 Na4 O12'
_chemical_formula_weight 487.52
_chemical_melting_point 945.0
_chemical_name_systematic
;
sodium calcium orthoborate
;
_space_group_IT_number 59
_symmetry_cell_setting orthorhombic
_symmetry_space_group_name_Hall '-P 2ab 2a'
_symmetry_space_group_name_H-M 'P m m n :2'
_cell_angle_alpha 90.00
_cell_angle_beta 90.00
_cell_angle_gamma 90.00
_cell_formula_units_Z 2
_cell_length_a 16.0933(2)
_cell_length_b 10.21000(10)
_cell_length_c 3.49811(4)
_cell_measurement_temperature 295
_cell_volume 574.784(11)
_computing_cell_refinement 'HIGHSCORE (Philips, 2002)'
_computing_data_collection 'R~int~2400 (Rigaku, 1993)'
_computing_data_reduction HIGHSCORE
_computing_molecular_graphics 'BALLS&STICKS (Kang & Ozawa, 2003)'
_computing_publication_material 'Please provide missing information'
_computing_structure_refinement 'FULLPROF (Rodriguez-Carvajal, 2003)'
_computing_structure_solution 'SHEXLS97 (Sheldrick, 1997)'
_diffrn_ambient_temperature 295
_diffrn_measurement_device_type 'Rigaku R~int~ 2400'
_diffrn_radiation_monochromator none
_exptl_crystal_density_diffrn 2.817
_exptl_crystal_density_meas ?
_exptl_crystal_density_method 'not measured'
_exptl_crystal_F_000 480
_refine_ls_extinction_method none
_refine_ls_goodness_of_fit_all 2.06
_refine_ls_matrix_type fullcycle
_refine_ls_number_parameters 51
_refine_ls_shift/su_max 0.01
_refine_ls_structure_factor_coef Inet
_refine_ls_weighting_details 'w = 1/Y~i~'
_refine_ls_weighting_scheme calc
_cod_data_source_file iz1043.cif
_cod_data_source_block I
_cod_depositor_comments
;
The following automatic conversions were performed:

'_exptl_crystal_density_meas' value 'not measured' was changed to '?'
- the value is perceived as not measured.

Automatic conversion script
Id: cif_fix_values 3008 2015-01-20 13:52:24Z robertas 

The following automatic conversions were performed:

'_refine_ls_weighting_scheme' value '1/Y~i~' was changed to 'calc'.
New tag '_refine_ls_weighting_details' was created. The value of the
new tag was set to 'w = 1/Y~i~'.

Automatic conversion script
Id: cif_fix_values 3143 2015-03-26 13:38:13Z robertas 
;
_cod_original_cell_volume 574.78(2)
_cod_original_sg_symbol_H-M 'P m m n'
_cod_database_code 2014706

loop_
_symmetry_equiv_pos_site_id
_symmetry_equiv_pos_as_xyz
1 x,y,z
2 x+1/2,-y,-z
3 -x,y+1/2,-z
4 -x+1/2,-y+1/2,z
5 -x,-y,-z
6 -x+1/2,y,z
7 x,-y+1/2,z
8 x+1/2,y+1/2,-z

loop_
_atom_site_label
_atom_site_fract_x
_atom_site_fract_y
_atom_site_fract_z
_atom_site_U_iso_or_equiv
_atom_site_thermal_displace_type
_atom_site_occupancy
_atom_site_type_symbol
M1 0.59900(10) 0.4662(2) 0.2387(6) 0.02(4) Uiso 0.800(10) Ca
M1 0.59900(10) 0.4662(2) 0.2387(6) 0.02(4) Uiso 0.200(10) Na
M2 0.75 0.25 0.5348(9) 0.020(10) Uiso 0.800(10) Ca
M2 0.75 0.25 0.5348(9) 0.020(10) Uiso 0.200(10) Na
Na3 0.75 0.75 0.3717(17) 0.03(2) Uiso 1 Na
Na4 0.4169(2) 0.25 0.2078(12) 0.030(10) Uiso 1 Na
O1 0.75 0.4093(7) 0.033(2) 0.040(10) Uiso 1 O
O2 0.6764(4) 0.5867(4) -0.2489(15) 0.040(10) Uiso 1 O
O3 0.4989(3) 0.6335(6) 0.2339(16) 0.050(10) Uiso 1 O
O4 0.6113(4) 0.25 0.4748(18) 0.050(10) Uiso 1 O
B1 0.75 0.5363(13) -0.172(3) 0.05(2) Uiso 1 B
B2 0.4684(8) 0.75 0.320(3) 0.05(2) Uiso 1 B

loop_
_atom_type_symbol
_atom_type_description
_atom_type_scat_dispersion_real
_atom_type_scat_dispersion_imag
_atom_type_scat_source
Na Na 0.1353 0.1239 'International Tables Vol C Tables 4.2.6.8 and 6.1.1.4'
Ca Ca 0.3641 1.2855 'International Tables Vol C Tables 4.2.6.8 and 6.1.1.4'
B B 0.0090 0.0039 'International Tables Vol C Tables 4.2.6.8 and 6.1.1.4'
O O 0.0492 0.0322 'International Tables Vol C Tables 4.2.6.8 and 6.1.1.4'

loop_
_diffrn_radiation_type
_diffrn_radiation_wavelength
CuK\a~1~ 1.54056
CuK\a~2~ 1.54439

loop_
_geom_angle_atom_site_label_1
_geom_angle_atom_site_label_2
_geom_angle_atom_site_label_3
_geom_angle_site_symmetry_1
_geom_angle_site_symmetry_3
_geom_angle
_geom_angle_publ_flag
O2 B1 O2 . 6_655 127.79(8) yes
O2 B1 O1 . . 116.09(8) yes
O2 B1 O1 6_655 . 116.09(8) yes
O3 B2 O3 7_565 . 128.32(7) yes
O3 B2 O4 7_565 3_656 115.82(9) yes
O3 B2 O4 . 3_656 115.82(9) yes

loop_
_geom_bond_atom_site_label_1
_geom_bond_atom_site_label_2
_geom_bond_site_symmetry_2
_geom_bond_distance
_geom_bond_publ_flag
M1 O3 . 2.348(5) yes
M1 O4 . 2.365(3) yes
M1 O2 . 2.445(5) yes
M1 O3 5_665 2.501(6) yes
M1 O2 1_556 2.506(5) yes
M1 O1 . 2.599(3) yes
M1 O3 5_666 2.631(6) yes
M1 B2 3_646 2.903(8) yes
M1 B1 . 2.913(7) yes
M1 B2 3_645 3.142(8) yes
M2 O4 . 2.241(7) yes
M2 O4 4_655 2.241(7) yes
M2 O1 1_556 2.385(8) yes
M2 O1 4_656 2.385(8) yes
M2 O1 4_655 2.392(8) yes
M2 O1 . 2.392(8) yes
M2 B1 1_556 3.098(12) yes
M2 B1 4_656 3.098(12) yes
Na3 O2 4_666 2.437(6) yes
Na3 O2 7_566 2.437(6) yes
Na3 O2 1_556 2.437(6) yes
Na3 O2 6_656 2.437(6) yes
Na3 O2 . 2.982(6) yes
Na3 O2 7_565 2.982(6) yes
Na3 O2 4_665 2.982(6) yes
Na3 O2 6_655 2.982(6) yes
Na3 B1 4_666 2.702(13) yes
Na3 B1 1_556 2.702(13) yes
Na3 B1 . 2.895(13) yes
Na3 B1 4_665 2.895(13) yes
Na4 O2 3_645 2.248(5) yes
Na4 O2 5_665 2.248(5) yes
Na4 O3 3_645 2.374(6) yes
Na4 O3 5_665 2.374(6) yes
Na4 O3 5_666 2.657(7) yes
Na4 O3 3_646 2.657(7) yes
Na4 B2 3_646 2.476(12) yes
Na4 B2 3_645 2.611(12) yes
B1 O1 . 1.483(15) yes
B1 O2 . 1.319(8) yes
B1 O2 6_655 1.319(8) yes
B2 O3 . 1.321(7) yes
B2 O3 7_565 1.321(7) yes
B2 O4 3_656 1.470(14) yes
